data_2100000
loop_
_publ_author_name
'Schmidt, Martin U.'
'Ermrich, Martin'
'Dinnebier, Robert E.'

_publ_section_title
;
 Determination of the structure of the violet pigment
 C~22~H~12~Cl~2~N~6~O~4~ from a non-indexed X-ray powder diagram
;
_journal_issue 1
_journal_name_full 'Acta Crystallographica Section B'
_journal_page_first 37
_journal_page_last 45
_journal_paper_doi 10.1107/S010876810402693X
_journal_volume 61
_journal_year 2005
_chemical_formula_moiety 'C22 H12 Cl2 N6 O4'
_chemical_formula_sum 'C22 H12 Cl2 N6 O4'
_chemical_formula_weight 495.3
_chemical_name_common Bis(N-methyl-imidazolono)triphendioxazine
_chemical_name_systematic
;
6,14-Dichlor-1,9-dimethyl-1,3,9,11-tetrahydro-diimidazo[4,5-b:4',5'-m]
triphendioxazin-2,10-dion
;
_space_group_IT_number 2
_symmetry_cell_setting triclinic
_symmetry_space_group_name_Hall '-P 1'
_symmetry_space_group_name_H-M 'P -1'
_atom_sites_solution_hydrogens 'energy minimization'
_atom_sites_solution_primary 'energy minimization'
_atom_sites_solution_secondary 'energy minimization'
_cell_angle_alpha 107.23(3)
_cell_angle_beta 93.53(2)
_cell_angle_gamma 97.17(3)
_cell_formula_units_Z 1
_cell_length_a 4.2753(15)
_cell_length_b 8.311(3)
_cell_length_c 14.092(5)
_cell_measurement_temperature 293(10)
_cell_measurement_theta_max 17
_cell_measurement_theta_min 1.5
_cell_volume 471.9(3)
_computing_cell_refinement Fullprof
_computing_data_reduction Fullprof
_computing_structure_refinement Fullprof
_computing_structure_solution 'CRYSCA (Energy minimization, M.U. Schmidt and H. Kalkhof, 1999)'
_diffrn_ambient_temperature 293
_diffrn_measured_fraction_theta_full 1.000
_diffrn_measured_fraction_theta_max 1.000
_diffrn_measurement_device 'STOE Stadi-P, 0.7mm Capillary'
_diffrn_measurement_method Transmission
_diffrn_radiation_monochromator Ge-111
_diffrn_radiation_source X-ray
_diffrn_radiation_type Cu-Ka
_diffrn_radiation_wavelength 1.54059
_diffrn_reflns_number 109
_diffrn_reflns_theta_full 17
_diffrn_reflns_theta_max 17
_diffrn_reflns_theta_min 1.5
_diffrn_standards_number 0
_exptl_absorpt_correction_type none
_exptl_crystal_colour dark_violet
_exptl_crystal_density_diffrn 1.742
_exptl_crystal_density_method 'not measured'
_exptl_crystal_description powder
_exptl_crystal_F_000 252
_refine_ls_goodness_of_fit_ref 11.5
_refine_ls_hydrogen_treatment calc
_refine_ls_number_parameters 9
_refine_ls_number_reflns 109
_refine_ls_number_restraints 3
_refine_ls_R_factor_all 0.162
_refine_ls_wR_factor_ref 0.212
_reflns_number_total 109
_cod_data_source_file av5015.cif
_cod_data_source_block I
_cod_original_cell_volume 472.0(3)
_cod_database_code 2100000

loop_
_symmetry_equiv_pos_as_xyz
'x, y, z'
'-x, -y, -z'

loop_
_atom_site_label
_atom_site_fract_x
_atom_site_fract_y
_atom_site_fract_z
_atom_site_U_iso_or_equiv
_atom_site_adp_type
_atom_site_calc_flag
_atom_site_refinement_flags
_atom_site_occupancy
_atom_site_disorder_assembly
_atom_site_disorder_group
_atom_site_type_symbol
C1 0.05795000 -0.14104000 0.03130000 0.0 Uiso calc R 1 . . C
C2 0.23043000 0.02443000 0.08370000 0.0 Uiso calc R 1 . . C
C3 0.15843000 0.16338000 0.04733000 0.0 Uiso calc R 1 . . C
O4 0.31404000 0.32352000 0.09386000 0.0 Uiso calc R 1 . . O
C5 0.53528000 0.34715000 0.17420000 0.0 Uiso calc R 1 . . C
C6 0.59515000 0.20735000 0.20612000 0.0 Uiso calc R 1 . . C
N7 0.43886000 0.04392000 0.15959000 0.0 Uiso calc R 1 . . N
Cl8 0.13283000 -0.31079000 0.07087000 0.0 Uiso calc R 1 . . Cl
C9 0.68490000 0.51019000 0.21830000 0.0 Uiso calc R 1 . . C
C10 0.90776000 0.53398000 0.29924000 0.0 Uiso calc R 1 . . C
C11 0.97645000 0.39784000 0.33418000 0.0 Uiso calc R 1 . . C
C12 0.81955000 0.23540000 0.28733000 0.0 Uiso calc R 1 . . C
N13 1.21072000 0.46936000 0.41602000 0.0 Uiso calc R 1 . . N
C14 1.27974000 0.64470000 0.42939000 0.0 Uiso calc R 1 . . C
O15 1.47337000 0.74718000 0.49401000 0.0 Uiso calc R 1 . . O
N16 1.09234000 0.68229000 0.35732000 0.0 Uiso calc R 1 . . N
C17 1.09366000 0.85003000 0.34613000 0.0 Uiso calc R 1 . . C
H18 0.63464000 0.61043000 0.19270000 0.0 Uiso calc R 1 . . H
H19 0.86889000 0.13472000 0.31263000 0.0 Uiso calc R 1 . . H
H20 1.31373000 0.40765000 0.45849000 0.0 Uiso calc R 1 . . H
H21 1.10320000 0.93834000 0.41628000 0.0 Uiso calc R 1 . . H
H22 0.89605000 0.84880000 0.29907000 0.0 Uiso calc R 1 . . H
H23 1.29311000 0.87929000 0.31237000 0.0 Uiso calc R 1 . . H

loop_
_atom_type_symbol
_atom_type_description
_atom_type_scat_dispersion_real
_atom_type_scat_dispersion_imag
_atom_type_scat_source
C C 0.0033 0.0016 'International Tables Vol C Tables 4.2.6.8 and 6.1.1.4'
H H 0.0000 0.0000 'International Tables Vol C Tables 4.2.6.8 and 6.1.1.4'
Cl Cl ? ? 'International Tables Vol C Tables 4.2.6.8 and 6.1.1.4'
N N 0.0061 0.0033 'International Tables Vol C Tables 4.2.6.8 and 6.1.1.4'
O O 0.0106 0.0060 'International Tables Vol C Tables 4.2.6.8 and 6.1.1.4'

loop_
_geom_angle_atom_site_label_1
_geom_angle_atom_site_label_2
_geom_angle_atom_site_label_3
_geom_angle
_geom_angle_publ_flag
C2 C1 Cl8 118.4468000 no
C1 C2 C3 116.2728000 no
C1 C2 N7 120.1458000 no
C3 C2 N7 123.5814000 no
C2 C3 O4 119.1306000 no
C3 O4 C5 118.3039000 no
O4 C5 C6 120.0153000 no
O4 C5 C9 116.0361000 no
C6 C5 C9 123.9486000 no
C5 C6 N7 122.3299000 no
C5 C6 C12 118.612000 no
N7 C6 C12 119.0580000 no
C2 N7 C6 116.6389000 no
C5 C9 C10 116.0303000 no
C5 C9 H18 121.8652000 no
C10 C9 H18 122.1045000 no
C9 C10 C11 122.1954000 no
C9 C10 N16 128.6816000 no
C11 C10 N16 109.1231000 no
C10 C11 C12 119.7465000 no
C10 C11 N13 106.2138000 no
C12 C11 N13 134.0398000 no
C6 C12 C11 119.4672000 no
C6 C12 H19 120.3846000 no
C11 C12 H19 120.1482000 no
C11 N13 C14 107.9976000 no
C11 N13 H20 127.0901000 no
C14 N13 H20 124.9123000 no
N13 C14 O15 125.7657000 no
N13 C14 N16 108.2848000 no
O15 C14 N16 125.9495000 no
C10 N16 C14 108.3808000 no
C10 N16 C17 126.4254000 no
C14 N16 C17 125.1939000 no
N16 C17 H21 108.8894000 no
N16 C17 H22 109.3328000 no
N16 C17 H23 108.8735000 no
H21 C17 H22 112.9502000 no
H21 C17 H23 109.2285000 no
H22 C17 H23 107.4900000 no

loop_
_geom_bond_atom_site_label_1
_geom_bond_atom_site_label_2
_geom_bond_site_symmetry_2
_geom_bond_distance
_geom_bond_publ_flag
C1 C2 . 1.4349000 no
C1 Cl8 . 1.7207000 no
C2 C3 . 1.4529000 no
C2 N7 . 1.3070000 no
C3 O4 . 1.3611000 no
O4 C5 . 1.3803000 no
C5 C6 . 1.4098000 no
C5 C9 . 1.3666000 no
C6 N7 . 1.3833000 no
C6 C12 . 1.3912000 no
C9 C10 . 1.3905000 no
C9 H18 . 1.0409000 no
C10 C11 . 1.4157000 no
C10 N16 . 1.3756000 no
C11 C12 . 1.3785000 no
C11 N13 . 1.4106000 no
C12 H19 . 1.0408000 no
N13 C14 . 1.4034000 no
N13 H20 . 1.0104000 no
C14 O15 . 1.2296000 no
C14 N16 . 1.3861000 no
N16 C17 . 1.4481000 no
C17 H21 . 1.0370000 no
C17 H22 . 1.0385000 no
C17 H23 . 1.0389000 no

loop_
_cod_related_entry_id
_cod_related_entry_database
_cod_related_entry_code
1 ChemSpider 19264888
2 PubChem 21359154
